data_7012295
loop_
_publ_author_name
'Danopoulos, Andreas A.'
'Tulloch, Arran A. D.'
'Winston, Scott'
'Eastham, Graham'
'Hursthouse, Michael B.'

_publ_section_title
;
 Chelating and 'pincer' dicarbene complexes of palladium; synthesis and
 structural studiesElectronic supplementary information (ESI)
 available: crystallographic data and ORTEP plot for compound 5c. See
 http://www.rsc.org/suppdata/dt/b2/b209739g/
;
_journal_issue 5
_journal_name_full 'Dalton Transactions'
_journal_page_first 1009
_journal_paper_doi 10.1039/b209739g
_journal_year 2003
_chemical_formula_moiety 'C31 H33 Cl2 N5 Pd'
_chemical_formula_sum 'C31 H33 Cl2 N5 Pd'
_chemical_formula_weight 652.92
_chemical_name_common 01sot044
_chemical_name_systematic
;
?
;
_space_group_IT_number 14
_symmetry_cell_setting monoclinic
_symmetry_space_group_name_Hall '-P 2yn'
_symmetry_space_group_name_H-M 'P 1 21/n 1'
_atom_sites_solution_hydrogens geom
_atom_sites_solution_primary direct
_atom_sites_solution_secondary difmap
_audit_creation_method SHELXL-97
_cell_angle_alpha 90.00
_cell_angle_beta 90.86(3)
_cell_angle_gamma 90.00
_cell_formula_units_Z 4
_cell_length_a 10.823(2)
_cell_length_b 20.571(4)
_cell_length_c 19.286(4)
_cell_measurement_reflns_used 37158
_cell_measurement_temperature 150(2)
_cell_measurement_theta_max 27.48
_cell_measurement_theta_min 1.00
_cell_volume 4293.4(15)
_computing_cell_refinement 'Scalepack (Otwinowski & Minor 1997)'
_computing_data_collection 'Collect (Nonius BV, 1997-2000)'
_computing_data_reduction 'DENZO, COLLECT'
_computing_molecular_graphics 'ORTEP-3 (Farrugia, 1997)'
_computing_publication_material 'PLATON (Spek, 1990)'
_computing_structure_refinement 'SHELXL-97 (Sheldrick, 1997)'
_computing_structure_solution 'SHELXS (Sheldrick, 1993)'
_diffrn_ambient_temperature 150(2)
_diffrn_measured_fraction_theta_full 0.982
_diffrn_measured_fraction_theta_max 0.982
_diffrn_measurement_device_type 'Nonius Kappa CCD area detector'
_diffrn_measurement_method 'Phi and omega scans to fill ewald sphere'
_diffrn_radiation_monochromator graphite
_diffrn_radiation_source 'Nonius FR591 Rotating Anode'
_diffrn_radiation_type MoK\a
_diffrn_radiation_wavelength 0.71073
_diffrn_reflns_av_R_equivalents 0.0863
_diffrn_reflns_av_sigmaI/netI 0.1135
_diffrn_reflns_limit_h_max 14
_diffrn_reflns_limit_h_min -14
_diffrn_reflns_limit_k_max 25
_diffrn_reflns_limit_k_min -24
_diffrn_reflns_limit_l_max 25
_diffrn_reflns_limit_l_min -24
_diffrn_reflns_number 30684
_diffrn_reflns_theta_full 27.50
_diffrn_reflns_theta_max 27.50
_diffrn_reflns_theta_min 1.45
_exptl_absorpt_coefficient_mu 0.577
_exptl_absorpt_correction_T_max 0.9553
_exptl_absorpt_correction_T_min 0.8934
_exptl_absorpt_correction_type multi-scan
_exptl_absorpt_process_details Sortav
_exptl_crystal_colour Colourless
_exptl_crystal_density_diffrn 1.010
_exptl_crystal_density_method 'not measured'
_exptl_crystal_description Block
_exptl_crystal_F_000 1336
_exptl_crystal_size_max 0.20
_exptl_crystal_size_mid 0.10
_exptl_crystal_size_min 0.08
_refine_diff_density_max 2.897
_refine_diff_density_min -0.823
_refine_diff_density_rms 0.180
_refine_ls_extinction_method none
_refine_ls_goodness_of_fit_ref 0.982
_refine_ls_hydrogen_treatment mixed
_refine_ls_matrix_type full
_refine_ls_number_parameters 380
_refine_ls_number_reflns 9674
_refine_ls_number_restraints 0
_refine_ls_restrained_S_all 0.982
_refine_ls_R_factor_all 0.1255
_refine_ls_R_factor_gt 0.0860
_refine_ls_shift/su_max 0.013
_refine_ls_shift/su_mean 0.000
_refine_ls_structure_factor_coef Fsqd
_refine_ls_weighting_details 'calc w=1/[\s^2^(Fo^2^)+(0.1588P)^2^+0.0000P] where P=(Fo^2^+2Fc^2^)/3'
_refine_ls_weighting_scheme calc
_refine_ls_wR_factor_gt 0.2334
_refine_ls_wR_factor_ref 0.2511
_reflns_number_gt 5800
_reflns_number_total 9674
_reflns_threshold_expression >2sigma(I)
_cod_data_source_file b209739g.txt
_cod_data_source_block Compound4d
_cod_depositor_comments
;
The following automatic conversions were performed:
'_symmetry_cell_setting' value 'Monoclinic' changed to 'monoclinic'
according to '/home/saulius/struct/CIF-dictionaries/cif_core.dic'
dictionary named 'cif_core.dic' version 2.4.1 from
2010-06-29.

'_exptl_absorpt_correction_type' value 'Multi-scan' changed
to 'multi-scan' according to
'/home/saulius/struct/CIF-dictionaries/cif_core.dic' dictionary named
'cif_core.dic' version 2.4.1 from 2010-06-29.

Automatic conversion script
Id: cif_fix_enum 1527 2010-12-29 10:47:43Z saulius 
;
_cod_original_cell_volume 4293.5(15)
_cod_original_sg_symbol_H-M P2(1)/n
_cod_database_code 7012295

loop_
_symmetry_equiv_pos_as_xyz
'x, y, z'
'-x+1/2, y+1/2, -z+1/2'
'-x, -y, -z'
'x-1/2, -y-1/2, z-1/2'

loop_
_atom_site_label
_atom_site_type_symbol
_atom_site_fract_x
_atom_site_fract_y
_atom_site_fract_z
_atom_site_U_iso_or_equiv
_atom_site_adp_type
_atom_site_occupancy
_atom_site_symmetry_multiplicity
_atom_site_calc_flag
_atom_site_refinement_flags
_atom_site_disorder_assembly
_atom_site_disorder_group
C1 C 0.2067(5) 0.2037(3) 0.7866(3) 0.0339(14) Uani 1 1 d . . .
C2 C 0.1836(6) 0.2667(3) 0.7647(4) 0.0433(16) Uani 1 1 d . . .
H2 H 0.1405 0.2962 0.7934 0.052 Uiso 1 1 calc R . .
C3 C 0.2245(7) 0.2859(3) 0.7000(4) 0.0507(19) Uani 1 1 d . . .
H3 H 0.2118 0.3294 0.6849 0.061 Uiso 1 1 calc R . .
C4 C 0.2849(6) 0.2413(3) 0.6566(4) 0.0466(17) Uani 1 1 d . . .
H4 H 0.3128 0.2531 0.6118 0.056 Uiso 1 1 calc R . .
C5 C 0.3013(6) 0.1783(3) 0.6835(4) 0.0396(15) Uani 1 1 d . . .
C6 C 0.3687(6) 0.1289(3) 0.6388(4) 0.0418(15) Uani 1 1 d . . .
H6A H 0.3123 0.0927 0.6263 0.050 Uiso 1 1 calc R . .
H6B H 0.3961 0.1498 0.5954 0.050 Uiso 1 1 calc R . .
C7 C 0.4597(6) 0.0719(3) 0.7381(3) 0.0304(13) Uani 1 1 d . . .
C8 C 0.5984(6) 0.1104(4) 0.6615(4) 0.0519(19) Uani 1 1 d . . .
H8 H 0.6315 0.1304 0.6215 0.062 Uiso 1 1 calc R . .
C9 C 0.6620(6) 0.0834(4) 0.7131(4) 0.0480(17) Uani 1 1 d . . .
H9 H 0.7495 0.0814 0.7173 0.058 Uiso 1 1 calc R . .
C10 C 0.6118(5) 0.0298(3) 0.8255(3) 0.0277(12) Uani 1 1 d . . .
C11 C 0.6037(6) 0.0660(3) 0.8863(4) 0.0374(14) Uani 1 1 d . . .
C12 C 0.5661(8) 0.1347(3) 0.8855(4) 0.057(2) Uani 1 1 d . . .
H12A H 0.5193 0.1444 0.9274 0.085 Uiso 1 1 calc R . .
H12B H 0.5141 0.1431 0.8444 0.085 Uiso 1 1 calc R . .
H12C H 0.6397 0.1624 0.8842 0.085 Uiso 1 1 calc R . .
C13 C 0.6362(6) 0.0326(3) 0.9491(3) 0.0357(14) Uani 1 1 d . . .
H13 H 0.6281 0.0545 0.9922 0.043 Uiso 1 1 calc R . .
C14 C 0.6796(6) -0.0314(4) 0.9484(4) 0.0436(16) Uani 1 1 d . . .
C15 C 0.7169(8) -0.0639(4) 1.0143(5) 0.063(2) Uani 1 1 d . . .
H15A H 0.7803 -0.0378 1.0381 0.094 Uiso 1 1 calc R . .
H15B H 0.7502 -0.1071 1.0041 0.094 Uiso 1 1 calc R . .
H15C H 0.6448 -0.0683 1.0441 0.094 Uiso 1 1 calc R . .
C16 C 0.6884(6) -0.0632(3) 0.8869(4) 0.0425(16) Uani 1 1 d . . .
H16 H 0.7188 -0.1065 0.8864 0.051 Uiso 1 1 calc R . .
C17 C 0.6544(5) -0.0343(3) 0.8258(4) 0.0394(15) Uani 1 1 d . . .
C18 C 0.6528(7) -0.0733(3) 0.7568(4) 0.0526(19) Uani 1 1 d . . .
H18A H 0.5678 -0.0862 0.7452 0.079 Uiso 1 1 calc R . .
H18B H 0.7044 -0.1122 0.7620 0.079 Uiso 1 1 calc R . .
H18C H 0.6850 -0.0460 0.7195 0.079 Uiso 1 1 calc R . .
C19 C 0.1715(6) 0.1816(3) 0.8577(3) 0.0353(14) Uani 1 1 d . . .
H19A H 0.2473 0.1701 0.8843 0.042 Uiso 1 1 calc R . .
H19B H 0.1309 0.2180 0.8821 0.042 Uiso 1 1 calc R . .
C20 C 0.1248(5) 0.0700(2) 0.8250(3) 0.0316(13) Uani 1 1 d . . .
C21 C -0.0266(6) 0.1214(3) 0.8843(4) 0.0429(16) Uani 1 1 d . . .
H21 H -0.0706 0.1539 0.9087 0.051 Uiso 1 1 calc R . .
C22 C -0.0647(6) 0.0610(3) 0.8696(4) 0.0426(16) Uani 1 1 d . . .
H22 H -0.1414 0.0424 0.8823 0.051 Uiso 1 1 calc R . .
C23 C 0.0140(5) -0.0331(3) 0.8048(4) 0.0386(16) Uani 1 1 d . . .
C24 C 0.0007(6) -0.0430(3) 0.7337(4) 0.0427(16) Uani 1 1 d . . .
C25 C 0.0101(7) 0.0123(4) 0.6828(4) 0.0547(19) Uani 1 1 d . . .
H25A H -0.0315 0.0507 0.7014 0.082 Uiso 1 1 calc R . .
H25B H -0.0295 -0.0002 0.6387 0.082 Uiso 1 1 calc R . .
H25C H 0.0973 0.0224 0.6750 0.082 Uiso 1 1 calc R . .
C26 C -0.0195(6) -0.1049(3) 0.7078(4) 0.0506(18) Uani 1 1 d . . .
H26 H -0.0289 -0.1111 0.6592 0.061 Uiso 1 1 calc R . .
C27 C -0.0260(6) -0.1571(3) 0.7510(5) 0.052(2) Uani 1 1 d . . .
C28 C -0.0448(7) -0.2244(4) 0.7255(5) 0.066(2) Uani 1 1 d . . .
H28A H 0.0349 -0.2429 0.7122 0.099 Uiso 1 1 calc R . .
H28B H -0.1008 -0.2238 0.6851 0.099 Uiso 1 1 calc R . .
H28C H -0.0808 -0.2509 0.7622 0.099 Uiso 1 1 calc R . .
C29 C -0.0119(6) -0.1476(3) 0.8255(4) 0.0486(19) Uani 1 1 d . . .
H29 H -0.0185 -0.1840 0.8556 0.058 Uiso 1 1 calc R . .
C30 C 0.0103(6) -0.0876(3) 0.8532(4) 0.0395(15) Uani 1 1 d . . .
C31 C 0.0319(7) -0.0785(3) 0.9281(4) 0.0455(17) Uani 1 1 d . . .
H31A H -0.0094 -0.1132 0.9536 0.068 Uiso 1 1 calc R . .
H31B H -0.0014 -0.0363 0.9423 0.068 Uiso 1 1 calc R . .
H31C H 0.1208 -0.0798 0.9382 0.068 Uiso 1 1 calc R . .
N1 N 0.2629(4) 0.1602(2) 0.7462(3) 0.0259(10) Uani 1 1 d . . .
N2 N 0.4744(5) 0.1041(3) 0.6771(3) 0.0410(13) Uani 1 1 d . . .
N3 N 0.5783(4) 0.0586(2) 0.7598(3) 0.0355(12) Uani 1 1 d . . .
N4 N 0.0903(5) 0.1269(2) 0.8565(3) 0.0392(13) Uani 1 1 d . . .
N5 N 0.0266(4) 0.0309(2) 0.8333(3) 0.0336(12) Uani 1 1 d . . .
Cl1 Cl 0.32693(13) -0.03745(7) 0.82005(9) 0.0400(4) Uani 1 1 d . . .
Pd1 Pd 0.29317(4) 0.06622(2) 0.78117(2) 0.02926(19) Uani 1 1 d . . .
Cl2A Cl 0.5966(13) 0.2240(6) 0.5215(8) 0.007(3) Uiso 0.20 1 d P . .
Cl2B Cl 0.5805(8) 0.2334(4) 0.5251(4) 0.0080(16) Uani 0.30 1 d P . .
Cl2C Cl 0.1800(3) 0.42896(11) 0.85572(14) 0.0131(5) Uani 0.40 1 d P . .
Cl2D Cl 0.212(2) 0.3970(11) 0.9282(12) 0.016(4) Uiso 0.05 1 d P . .
Cl2E Cl 0.165(3) 0.4235(12) 0.9412(14) 0.025(5) Uiso 0.05 1 d P . .

loop_
_atom_site_aniso_label
_atom_site_aniso_U_11
_atom_site_aniso_U_22
_atom_site_aniso_U_33
_atom_site_aniso_U_23
_atom_site_aniso_U_13
_atom_site_aniso_U_12
C1 0.027(3) 0.025(3) 0.050(4) -0.003(3) -0.004(3) -0.005(2)
C2 0.037(4) 0.035(3) 0.058(5) 0.003(3) -0.003(3) 0.002(3)
C3 0.064(5) 0.024(3) 0.064(5) 0.024(3) -0.008(4) -0.003(3)
C4 0.045(4) 0.040(4) 0.054(5) 0.015(3) -0.012(3) -0.007(3)
C5 0.029(3) 0.047(4) 0.042(4) 0.004(3) -0.011(3) 0.007(3)
C6 0.041(4) 0.050(4) 0.035(4) 0.010(3) 0.004(3) 0.002(3)
C7 0.037(3) 0.032(3) 0.023(3) -0.001(2) 0.008(2) -0.002(2)
C8 0.031(4) 0.092(6) 0.033(4) 0.001(4) 0.009(3) -0.009(3)
C9 0.023(3) 0.075(5) 0.047(4) 0.006(4) 0.006(3) 0.004(3)
C10 0.017(3) 0.037(3) 0.029(3) -0.001(2) -0.002(2) 0.004(2)
C11 0.031(3) 0.036(3) 0.045(4) 0.003(3) 0.009(3) -0.005(2)
C12 0.091(6) 0.038(4) 0.042(4) 0.001(3) 0.011(4) 0.017(4)
C13 0.040(3) 0.038(3) 0.029(3) 0.001(3) 0.005(3) -0.005(3)
C14 0.026(3) 0.061(4) 0.043(4) 0.009(3) 0.004(3) 0.001(3)
C15 0.045(4) 0.086(6) 0.057(5) 0.033(4) 0.002(4) 0.016(4)
C16 0.032(3) 0.026(3) 0.069(5) 0.000(3) 0.004(3) 0.004(2)
C17 0.023(3) 0.036(3) 0.059(5) -0.002(3) -0.007(3) 0.000(2)
C18 0.048(4) 0.054(4) 0.056(5) -0.019(3) -0.007(4) 0.022(3)
C19 0.031(3) 0.032(3) 0.043(4) -0.001(3) 0.005(3) 0.004(2)
C20 0.026(3) 0.025(3) 0.044(4) 0.010(2) 0.004(3) -0.001(2)
C21 0.040(4) 0.029(3) 0.060(5) 0.006(3) 0.019(3) 0.008(3)
C22 0.027(3) 0.043(4) 0.058(5) 0.001(3) 0.017(3) -0.007(3)
C23 0.028(3) 0.019(3) 0.069(5) 0.003(3) 0.015(3) 0.002(2)
C24 0.022(3) 0.043(4) 0.062(5) 0.002(3) -0.013(3) 0.001(3)
C25 0.051(5) 0.059(5) 0.054(5) 0.003(4) -0.011(4) -0.010(3)
C26 0.031(4) 0.050(4) 0.071(5) -0.005(4) -0.019(3) 0.009(3)
C27 0.033(4) 0.042(4) 0.081(6) -0.011(4) -0.015(4) 0.001(3)
C28 0.041(4) 0.046(4) 0.112(8) -0.015(4) -0.015(4) -0.004(3)
C29 0.023(3) 0.040(4) 0.083(6) 0.005(3) 0.002(3) 0.003(3)
C30 0.035(3) 0.030(3) 0.053(4) 0.006(3) 0.004(3) 0.002(2)
C31 0.047(4) 0.035(3) 0.054(5) 0.016(3) 0.012(3) 0.001(3)
N1 0.017(2) 0.025(2) 0.036(3) 0.0039(19) 0.001(2) -0.0035(17)
N2 0.028(3) 0.059(3) 0.036(3) 0.001(3) -0.002(2) -0.007(2)
N3 0.024(3) 0.046(3) 0.037(3) 0.002(2) 0.008(2) 0.002(2)
N4 0.027(3) 0.038(3) 0.053(4) -0.004(2) 0.004(2) 0.008(2)
N5 0.021(2) 0.023(2) 0.057(4) 0.002(2) 0.005(2) 0.0032(18)
Cl1 0.0296(8) 0.0270(7) 0.0637(11) 0.0041(7) 0.0077(7) 0.0032(6)
Pd1 0.0222(3) 0.0248(3) 0.0409(3) 0.00059(18) 0.00504(19) 0.00031(16)
Cl2B 0.009(3) 0.011(3) 0.003(3) 0.000(2) -0.0002(19) 0.007(2)
Cl2C 0.0224(14) 0.0058(11) 0.0109(13) 0.0031(9) -0.0035(11) -0.0079(9)

loop_
_atom_type_symbol
_atom_type_description
_atom_type_scat_dispersion_real
_atom_type_scat_dispersion_imag
_atom_type_scat_source
C C 0.0033 0.0016 'International Tables Vol C Tables 4.2.6.8 and 6.1.1.4'
H H 0.0000 0.0000 'International Tables Vol C Tables 4.2.6.8 and 6.1.1.4'
N N 0.0061 0.0033 'International Tables Vol C Tables 4.2.6.8 and 6.1.1.4'
Cl Cl 0.1484 0.1585 'International Tables Vol C Tables 4.2.6.8 and 6.1.1.4'
Pd Pd -0.9988 1.0072 'International Tables Vol C Tables 4.2.6.8 and 6.1.1.4'

loop_
_geom_angle_atom_site_label_1
_geom_angle_atom_site_label_2
_geom_angle_atom_site_label_3
_geom_angle
_geom_angle_site_symmetry_1
_geom_angle_site_symmetry_3
_geom_angle_publ_flag
N1 C1 C2 122.0(6) . . ?
N1 C1 C19 116.9(5) . . ?
C2 C1 C19 121.1(6) . . ?
C1 C2 C3 118.9(6) . . ?
C2 C3 C4 120.4(6) . . ?
C5 C4 C3 116.0(7) . . ?
N1 C5 C4 123.4(6) . . ?
N1 C5 C6 118.9(5) . . ?
C4 C5 C6 117.6(6) . . ?
N2 C6 C5 109.1(5) . . ?
N2 C7 N3 103.8(5) . . ?
N2 C7 Pd1 120.3(4) . . ?
N3 C7 Pd1 135.1(4) . . ?
C9 C8 N2 107.0(6) . . ?
C8 C9 N3 107.8(6) . . ?
C11 C10 C17 121.7(6) . . ?
C11 C10 N3 120.2(5) . . ?
C17 C10 N3 118.1(5) . . ?
C10 C11 C13 116.0(5) . . ?
C10 C11 C12 121.7(6) . . ?
C13 C11 C12 122.2(6) . . ?
C14 C13 C11 121.4(6) . . ?
C16 C14 C13 119.3(6) . . ?
C16 C14 C15 120.6(7) . . ?
C13 C14 C15 120.2(7) . . ?
C14 C16 C17 121.5(6) . . ?
C16 C17 C10 120.0(6) . . ?
C16 C17 C18 121.0(6) . . ?
C10 C17 C18 118.9(6) . . ?
N4 C19 C1 112.8(5) . . ?
N5 C20 N4 103.7(5) . . ?
N5 C20 Pd1 138.2(4) . . ?
N4 C20 Pd1 118.1(4) . . ?
C22 C21 N4 105.9(5) . . ?
C21 C22 N5 107.8(5) . . ?
C24 C23 N5 121.3(6) . . ?
C24 C23 C30 121.0(6) . . ?
N5 C23 C30 117.7(6) . . ?
C26 C24 C23 120.1(7) . . ?
C26 C24 C25 118.2(7) . . ?
C23 C24 C25 121.6(6) . . ?
C27 C26 C24 121.0(8) . . ?
C26 C27 C29 119.5(6) . . ?
C26 C27 C28 122.8(8) . . ?
C29 C27 C28 117.7(7) . . ?
C30 C29 C27 121.5(7) . . ?
C29 C30 C23 116.8(7) . . ?
C29 C30 C31 121.6(6) . . ?
C23 C30 C31 121.6(6) . . ?
C5 N1 C1 119.4(5) . . ?
C5 N1 Pd1 120.3(4) . . ?
C1 N1 Pd1 120.4(4) . . ?
C7 N2 C8 111.0(6) . . ?
C7 N2 C6 120.8(5) . . ?
C8 N2 C6 128.2(6) . . ?
C7 N3 C9 110.3(5) . . ?
C7 N3 C10 124.9(5) . . ?
C9 N3 C10 124.5(5) . . ?
C20 N4 C21 111.0(5) . . ?
C20 N4 C19 120.5(5) . . ?
C21 N4 C19 128.5(5) . . ?
C20 N5 C22 111.6(5) . . ?
C20 N5 C23 125.1(5) . . ?
C22 N5 C23 123.2(5) . . ?
C7 Pd1 C20 174.5(2) . . ?
C7 Pd1 N1 87.1(2) . . ?
C20 Pd1 N1 87.76(19) . . ?
C7 Pd1 Cl1 92.85(16) . . ?
C20 Pd1 Cl1 92.27(15) . . ?
N1 Pd1 Cl1 179.82(15) . . ?
Cl2D Cl2C Cl2E 28.0(10) . . ?
Cl2E Cl2D Cl2C 82(3) . . ?
Cl2D Cl2E Cl2C 70(3) . . ?

loop_
_geom_bond_atom_site_label_1
_geom_bond_atom_site_label_2
_geom_bond_distance
_geom_bond_site_symmetry_2
_geom_bond_publ_flag
C1 N1 1.339(8) . ?
C1 C2 1.385(9) . ?
C1 C19 1.500(9) . ?
C2 C3 1.387(11) . ?
C3 C4 1.410(11) . ?
C4 C5 1.407(9) . ?
C5 N1 1.338(8) . ?
C5 C6 1.526(9) . ?
C6 N2 1.446(8) . ?
C7 N2 1.363(8) . ?
C7 N3 1.371(8) . ?
C7 Pd1 1.999(6) . ?
C8 C9 1.322(10) . ?
C8 N2 1.386(8) . ?
C9 N3 1.385(9) . ?
C10 C11 1.393(9) . ?
C10 C17 1.397(8) . ?
C10 N3 1.441(8) . ?
C11 C13 1.432(9) . ?
C11 C12 1.471(9) . ?
C13 C14 1.399(9) . ?
C14 C16 1.360(10) . ?
C14 C15 1.487(10) . ?
C16 C17 1.365(10) . ?
C17 C18 1.554(10) . ?
C19 N4 1.427(8) . ?
C20 N5 1.345(7) . ?
C20 N4 1.374(8) . ?
C20 Pd1 2.021(6) . ?
C21 C22 1.338(9) . ?
C21 N4 1.385(8) . ?
C22 N5 1.369(8) . ?
C23 C24 1.392(10) . ?
C23 N5 1.432(8) . ?
C23 C30 1.461(9) . ?
C24 C26 1.385(10) . ?
C24 C25 1.507(10) . ?
C26 C27 1.360(11) . ?
C27 C29 1.456(12) . ?
C27 C28 1.482(10) . ?
C29 C30 1.365(10) . ?
C30 C31 1.471(10) . ?
N1 Pd1 2.071(4) . ?
Cl1 Pd1 2.2880(15) . ?
Cl2C Cl2D 1.58(2) . ?
Cl2C Cl2E 1.66(3) . ?
Cl2D Cl2E 0.79(3) . ?
